data_4037711
loop_
_publ_author_name
'Zi, Quan-Xing'
'Yang, Chang-Long'
'Li, Kun'
'Luo, Qin'
'Lin, Jun'
'Yan, Sheng-Jiao'

_publ_section_title
;
 Multicomponent cascade reaction by metal-free aerobic oxidation for
 synthesis of highly functionalized 2-amino-4-cumarinyl-5-arylpyrroles.
;
_journal_name_full 'The Journal of organic chemistry'
_journal_paper_doi 10.1021/acs.joc.9b02063
_journal_year 2019
_chemical_formula_moiety 'C28 H19 Cl N2 O5, C3 H6 O'
_chemical_formula_sum 'C31 H25 Cl N2 O6'
_chemical_formula_weight 556.98
_space_group_crystal_system triclinic
_space_group_IT_number 2
_space_group_name_Hall '-P 1'
_space_group_name_H-M_alt 'P -1'
_atom_sites_solution_hydrogens geom
_atom_sites_solution_primary dual
_audit_creation_date 2018-08-12
_audit_creation_method
;
Olex2 1.2
(compiled 2018.05.29 svn.r3508 for OlexSys, GUI svn.r5506)
;
_cell_angle_alpha 89.481(4)
_cell_angle_beta 78.344(4)
_cell_angle_gamma 70.108(4)
_cell_formula_units_Z 2
_cell_length_a 9.639(3)
_cell_length_b 11.716(4)
_cell_length_c 13.177(5)
_cell_measurement_reflns_used 2955
_cell_measurement_temperature 296.15
_cell_measurement_theta_max 26.16
_cell_measurement_theta_min 2.40
_cell_volume 1367.6(8)
_computing_cell_refinement 'SAINT v8.34A (Bruker, 2013)'
_computing_data_reduction 'SAINT v8.34A (Bruker, 2013)'
_computing_molecular_graphics 'Olex2 (Dolomanov et al., 2009)'
_computing_publication_material 'Olex2 (Dolomanov et al., 2009)'
_computing_structure_refinement 'ShelXL (Sheldrick, 2015)'
_computing_structure_solution 'ShelXT (Sheldrick, 2015)'
_diffrn_ambient_temperature 296.15
_diffrn_measured_fraction_theta_full 0.995
_diffrn_measured_fraction_theta_max 0.916
_diffrn_measurement_device_type 'CCD area detector'
_diffrn_measurement_method 'phi and omega scans'
_diffrn_radiation_monochromator graphite
_diffrn_radiation_type MoK\a
_diffrn_radiation_wavelength 0.71073
_diffrn_reflns_av_R_equivalents 0.0221
_diffrn_reflns_av_unetI/netI 0.0419
_diffrn_reflns_Laue_measured_fraction_full 0.995
_diffrn_reflns_Laue_measured_fraction_max 0.916
_diffrn_reflns_limit_h_max 12
_diffrn_reflns_limit_h_min -12
_diffrn_reflns_limit_k_max 14
_diffrn_reflns_limit_k_min -15
_diffrn_reflns_limit_l_max 16
_diffrn_reflns_limit_l_min -15
_diffrn_reflns_number 11026
_diffrn_reflns_point_group_measured_fraction_full 0.995
_diffrn_reflns_point_group_measured_fraction_max 0.916
_diffrn_reflns_theta_full 25.242
_diffrn_reflns_theta_max 27.681
_diffrn_reflns_theta_min 1.581
_exptl_absorpt_coefficient_mu 0.188
_exptl_absorpt_correction_T_max 0.7456
_exptl_absorpt_correction_T_min 0.6802
_exptl_absorpt_correction_type multi-scan
_exptl_absorpt_process_details
'SADABS-2014/3 (Bruker,2014/3) was used for absorption correction. wR2(int) was 0.0415 before and 0.0313 after correction. The Ratio of minimum to maximum transmission is 0.9123. The \l/2 correction factor is 0.00150.'
_exptl_crystal_colour colourless
_exptl_crystal_colour_primary colourless
_exptl_crystal_density_diffrn 1.353
_exptl_crystal_description block
_exptl_crystal_F_000 580
_exptl_crystal_size_max 0.27
_exptl_crystal_size_mid 0.25
_exptl_crystal_size_min 0.24
_refine_diff_density_max 0.244
_refine_diff_density_min -0.319
_refine_diff_density_rms 0.035
_refine_ls_extinction_method none
_refine_ls_goodness_of_fit_ref 1.019
_refine_ls_hydrogen_treatment constr
_refine_ls_matrix_type full
_refine_ls_number_parameters 364
_refine_ls_number_reflns 5861
_refine_ls_number_restraints 0
_refine_ls_restrained_S_all 1.019
_refine_ls_R_factor_all 0.0897
_refine_ls_R_factor_gt 0.0494
_refine_ls_shift/su_max 0.001
_refine_ls_shift/su_mean 0.000
_refine_ls_structure_factor_coef Fsqd
_refine_ls_weighting_details 'w=1/[\s^2^(Fo^2^)+(0.0481P)^2^+0.2824P] where P=(Fo^2^+2Fc^2^)/3'
_refine_ls_weighting_scheme calc
_refine_ls_wR_factor_gt 0.1063
_refine_ls_wR_factor_ref 0.1224
_reflns_Friedel_coverage 0.000
_reflns_number_gt 3717
_reflns_number_total 5861
_reflns_threshold_expression 'I > 2\s(I)'
_cod_data_source_file jo9b02063_si_003.cif
_cod_data_source_block ysj17
_cod_database_code 4037711
_shelx_shelxl_version_number 2018/3
_shelx_space_group_comment
;
The symmetry employed for this shelxl refinement is uniquely defined
by the following loop, which should always be used as a source of
symmetry information in preference to the above space-group names.
They are only intended as comments.
;
_olex2_refinement_description
;
1. Fixed Uiso
 At 1.2 times of:
  All C(H) groups, All C(H,H) groups, All N(H) groups
 At 1.5 times of:
  All C(H,H,H) groups, All O(H) groups
2.a Secondary CH2 refined with riding coordinates:
 C11(H11A,H11B), C12(H12A,H12B)
2.b Aromatic/amide H refined with riding coordinates:
 N2(H2), C2(H2A), C16(H16), C17(H17), C18(H18), C19(H19), C20(H20), C22(H22),
 C23(H23), C24(H24), C25(H25), C26(H26), C27(H27), C28(H28)
2.c Idealised Me refined as rotating group:
 C30(H30A,H30B,H30C), C31(H31A,H31B,H31C)
2.d Idealised tetrahedral OH refined as rotating group:
 O4(H4)
;
_olex2_submission_special_instructions 'No special instructions were received'

loop_
_space_group_symop_operation_xyz
'x, y, z'
'-x, -y, -z'

loop_
_atom_site_label
_atom_site_type_symbol
_atom_site_fract_x
_atom_site_fract_y
_atom_site_fract_z
_atom_site_U_iso_or_equiv
_atom_site_adp_type
_atom_site_occupancy
_atom_site_site_symmetry_order
_atom_site_calc_flag
_atom_site_refinement_flags_posn
Cl1 Cl 0.36854(10) 1.28091(6) 0.55251(7) 0.0971(3) Uani 1 1 d .
O1 O 0.52709(14) 0.80021(12) 0.72184(11) 0.0487(4) Uani 1 1 d .
O2 O 0.47930(15) 0.64086(13) 0.78502(11) 0.0531(4) Uani 1 1 d .
O3 O 0.09577(15) 0.96777(12) 0.67977(12) 0.0562(4) Uani 1 1 d .
O4 O -0.06607(14) 0.83526(12) 0.70975(12) 0.0502(4) Uani 1 1 d .
H4 H -0.036646 0.893427 0.705075 0.075 Uiso 1 1 calc GR
O5 O 0.29401(19) 0.49522(13) 0.93807(13) 0.0680(5) Uani 1 1 d .
N1 N 0.00815(18) 0.62883(15) 0.73217(13) 0.0480(4) Uani 1 1 d .
N2 N 0.0468(2) 0.47868(15) 0.83508(14) 0.0549(5) Uani 1 1 d .
H2 H 0.088345 0.429227 0.877764 0.066 Uiso 1 1 calc R
C1 C 0.4146(3) 1.1377(2) 0.60262(18) 0.0591(6) Uani 1 1 d .
C2 C 0.3055(3) 1.08491(18) 0.62630(16) 0.0507(5) Uani 1 1 d .
H2A H 0.208768 1.125436 0.615609 0.061 Uiso 1 1 calc R
C3 C 0.3406(2) 0.97014(17) 0.66647(14) 0.0404(4) Uani 1 1 d .
C4 C 0.4854(2) 0.91248(18) 0.68175(15) 0.0431(5) Uani 1 1 d .
C5 C 0.4260(2) 0.73912(18) 0.75109(15) 0.0397(4) Uani 1 1 d .
C6 C 0.27305(19) 0.79534(16) 0.73621(14) 0.0358(4) Uani 1 1 d .
C7 C 0.2268(2) 0.91089(17) 0.69346(15) 0.0395(4) Uani 1 1 d .
C8 C 0.17613(19) 0.72333(16) 0.75751(14) 0.0364(4) Uani 1 1 d .
C9 C 0.0583(2) 0.72711(16) 0.68942(15) 0.0392(4) Uani 1 1 d .
C10 C 0.0804(2) 0.57422(17) 0.80420(15) 0.0424(5) Uani 1 1 d .
C11 C -0.0728(3) 0.4686(2) 0.7857(2) 0.0685(7) Uani 1 1 d .
H11A H -0.167880 0.488451 0.835655 0.082 Uiso 1 1 calc R
H11B H -0.045972 0.387172 0.754664 0.082 Uiso 1 1 calc R
C12 C -0.0826(3) 0.5622(2) 0.70210(18) 0.0576(6) Uani 1 1 d .
H12A H -0.039570 0.522856 0.632900 0.069 Uiso 1 1 calc R
H12B H -0.185951 0.615059 0.705328 0.069 Uiso 1 1 calc R
C13 C 0.1785(2) 0.63563(17) 0.82715(15) 0.0395(4) Uani 1 1 d .
C14 C 0.2516(2) 0.60199(18) 0.91732(16) 0.0448(5) Uani 1 1 d .
C15 C 0.2571(2) 0.69806(18) 0.98785(15) 0.0433(5) Uani 1 1 d .
C16 C 0.1496(3) 0.8123(2) 1.00149(18) 0.0634(6) Uani 1 1 d .
H16 H 0.077086 0.833427 0.960985 0.076 Uiso 1 1 calc R
C17 C 0.1483(3) 0.8963(2) 1.0750(2) 0.0852(9) Uani 1 1 d .
H17 H 0.073314 0.972706 1.084820 0.102 Uiso 1 1 calc R
C18 C 0.2564(3) 0.8679(3) 1.13348(19) 0.0747(7) Uani 1 1 d .
H18 H 0.255898 0.925072 1.182157 0.090 Uiso 1 1 calc R
C19 C 0.3643(3) 0.7556(2) 1.11987(18) 0.0660(7) Uani 1 1 d .
H19 H 0.439310 0.736435 1.158336 0.079 Uiso 1 1 calc R
C20 C 0.3635(3) 0.6701(2) 1.04962(18) 0.0598(6) Uani 1 1 d .
H20 H 0.435207 0.592321 1.043354 0.072 Uiso 1 1 calc R
C21 C 0.1325(2) 0.69845(16) 0.57449(15) 0.0380(4) Uani 1 1 d .
C22 C 0.2562(2) 0.59319(18) 0.54378(17) 0.0507(5) Uani 1 1 d .
H22 H 0.294292 0.542374 0.593763 0.061 Uiso 1 1 calc R
C23 C 0.3237(3) 0.5626(2) 0.44061(19) 0.0600(6) Uani 1 1 d .
H23 H 0.405816 0.491045 0.421456 0.072 Uiso 1 1 calc R
C24 C 0.2703(3) 0.6371(2) 0.36595(18) 0.0616(6) Uani 1 1 d .
H24 H 0.315650 0.616293 0.296173 0.074 Uiso 1 1 calc R
C25 C 0.1491(3) 0.7430(2) 0.39520(18) 0.0627(6) Uani 1 1 d .
H25 H 0.113476 0.794493 0.344899 0.075 Uiso 1 1 calc R
C26 C 0.0793(2) 0.7737(2) 0.49917(17) 0.0510(5) Uani 1 1 d .
H26 H -0.003398 0.844925 0.518048 0.061 Uiso 1 1 calc R
C27 C 0.5953(2) 0.9659(2) 0.65734(17) 0.0567(6) Uani 1 1 d .
H27 H 0.692270 0.925749 0.667643 0.068 Uiso 1 1 calc R
C28 C 0.5592(3) 1.0794(2) 0.61760(18) 0.0648(7) Uani 1 1 d .
H28 H 0.631747 1.116263 0.601060 0.078 Uiso 1 1 calc R
O6 O 0.1314(2) 0.31008(18) 0.99558(15) 0.0873(6) Uani 1 1 d .
C29 C 0.2418(3) 0.2195(3) 0.98727(19) 0.0643(6) Uani 1 1 d .
C30 C 0.3288(3) 0.1917(3) 1.0703(2) 0.0927(9) Uani 1 1 d .
H30A H 0.352565 0.261497 1.087177 0.139 Uiso 1 1 calc GR
H30B H 0.420508 0.124171 1.046862 0.139 Uiso 1 1 calc GR
H30C H 0.269731 0.171477 1.130867 0.139 Uiso 1 1 calc GR
C31 C 0.2897(5) 0.1321(4) 0.8963(3) 0.1489(17) Uani 1 1 d .
H31A H 0.293347 0.053233 0.919078 0.223 Uiso 1 1 calc GR
H31B H 0.387982 0.127677 0.858935 0.223 Uiso 1 1 calc GR
H31C H 0.218896 0.158430 0.851715 0.223 Uiso 1 1 calc GR

loop_
_atom_site_aniso_label
_atom_site_aniso_U_11
_atom_site_aniso_U_22
_atom_site_aniso_U_33
_atom_site_aniso_U_23
_atom_site_aniso_U_13
_atom_site_aniso_U_12
Cl1 0.1360(7) 0.0625(4) 0.1095(6) 0.0244(4) -0.0281(5) -0.0548(4)
O1 0.0344(7) 0.0613(9) 0.0543(9) 0.0108(7) -0.0145(6) -0.0189(7)
O2 0.0409(8) 0.0525(9) 0.0620(10) 0.0103(7) -0.0164(7) -0.0083(7)
O3 0.0416(8) 0.0461(8) 0.0838(12) 0.0110(7) -0.0263(7) -0.0116(7)
O4 0.0310(7) 0.0540(8) 0.0621(10) 0.0033(7) -0.0105(6) -0.0099(6)
O5 0.0846(12) 0.0506(9) 0.0864(13) 0.0204(8) -0.0518(10) -0.0270(8)
N1 0.0518(10) 0.0618(11) 0.0470(11) 0.0132(8) -0.0217(8) -0.0346(9)
N2 0.0721(12) 0.0510(10) 0.0565(12) 0.0119(9) -0.0278(10) -0.0320(10)
C1 0.0849(18) 0.0528(13) 0.0501(14) 0.0031(10) -0.0127(12) -0.0381(13)
C2 0.0617(13) 0.0481(12) 0.0475(13) 0.0013(10) -0.0158(10) -0.0230(11)
C3 0.0442(11) 0.0459(11) 0.0351(11) -0.0016(8) -0.0108(8) -0.0192(9)
C4 0.0449(11) 0.0552(12) 0.0349(11) 0.0005(9) -0.0103(9) -0.0232(10)
C5 0.0353(10) 0.0484(11) 0.0355(11) -0.0021(9) -0.0085(8) -0.0137(9)
C6 0.0332(10) 0.0415(10) 0.0336(11) -0.0004(8) -0.0096(8) -0.0127(8)
C7 0.0378(10) 0.0426(10) 0.0395(11) -0.0024(8) -0.0132(8) -0.0125(9)
C8 0.0332(10) 0.0394(10) 0.0347(11) -0.0011(8) -0.0092(8) -0.0089(8)
C9 0.0347(10) 0.0426(10) 0.0448(12) 0.0064(9) -0.0134(8) -0.0164(8)
C10 0.0469(11) 0.0454(11) 0.0374(12) 0.0045(9) -0.0113(9) -0.0178(9)
C11 0.0886(18) 0.0762(16) 0.0678(17) 0.0172(13) -0.0322(14) -0.0543(15)
C12 0.0656(14) 0.0663(14) 0.0597(15) 0.0077(11) -0.0266(12) -0.0392(12)
C13 0.0369(10) 0.0445(11) 0.0402(12) 0.0020(9) -0.0136(8) -0.0150(9)
C14 0.0430(11) 0.0479(12) 0.0483(13) 0.0091(10) -0.0179(9) -0.0173(9)
C15 0.0438(11) 0.0529(12) 0.0358(11) 0.0077(9) -0.0119(9) -0.0182(9)
C16 0.0652(15) 0.0620(14) 0.0564(16) -0.0022(12) -0.0260(12) -0.0060(12)
C17 0.099(2) 0.0659(16) 0.0734(19) -0.0185(14) -0.0320(16) 0.0025(15)
C18 0.102(2) 0.0773(18) 0.0482(15) -0.0114(13) -0.0192(14) -0.0321(17)
C19 0.0717(16) 0.0855(18) 0.0531(16) 0.0028(13) -0.0294(12) -0.0334(15)
C20 0.0595(14) 0.0625(14) 0.0596(15) 0.0001(12) -0.0279(12) -0.0152(11)
C21 0.0398(10) 0.0426(10) 0.0390(11) 0.0043(8) -0.0155(8) -0.0198(9)
C22 0.0563(13) 0.0465(12) 0.0474(14) 0.0056(10) -0.0161(10) -0.0123(10)
C23 0.0612(14) 0.0585(14) 0.0550(16) -0.0065(11) -0.0069(11) -0.0167(11)
C24 0.0728(16) 0.0814(17) 0.0404(14) -0.0020(12) -0.0091(11) -0.0408(14)
C25 0.0766(16) 0.0791(17) 0.0460(15) 0.0201(12) -0.0277(12) -0.0362(14)
C26 0.0496(12) 0.0577(13) 0.0503(14) 0.0122(10) -0.0219(10) -0.0182(10)
C27 0.0495(13) 0.0761(16) 0.0539(14) 0.0042(12) -0.0122(10) -0.0330(12)
C28 0.0727(17) 0.0812(17) 0.0572(16) 0.0022(13) -0.0092(12) -0.0504(14)
O6 0.0931(14) 0.0851(13) 0.0790(14) 0.0233(11) -0.0186(11) -0.0253(12)
C29 0.0633(15) 0.0792(17) 0.0494(15) 0.0051(13) 0.0005(12) -0.0306(14)
C30 0.0802(19) 0.129(3) 0.0604(19) 0.0102(17) -0.0103(15) -0.0286(18)
C31 0.131(3) 0.200(4) 0.096(3) -0.075(3) -0.003(2) -0.042(3)

loop_
_atom_type_symbol
_atom_type_description
_atom_type_scat_dispersion_real
_atom_type_scat_dispersion_imag
_atom_type_scat_source
C C 0.0030 0.0020 'International Tables Vol C Tables 4.2.6.8 and 6.1.1.4'
H H 0.0000 0.0000 'International Tables Vol C Tables 4.2.6.8 and 6.1.1.4'
Cl Cl 0.1480 0.1590 'International Tables Vol C Tables 4.2.6.8 and 6.1.1.4'
N N 0.0060 0.0030 'International Tables Vol C Tables 4.2.6.8 and 6.1.1.4'
O O 0.0110 0.0060 'International Tables Vol C Tables 4.2.6.8 and 6.1.1.4'

loop_
_geom_angle_atom_site_label_1
_geom_angle_atom_site_label_2
_geom_angle_atom_site_label_3
_geom_angle
C4 O1 C5 122.04(14)
C9 N1 C12 134.89(16)
C10 N1 C9 112.54(15)
C10 N1 C12 111.48(16)
C10 N2 C11 109.67(17)
C2 C1 Cl1 119.00(19)
C2 C1 C28 121.3(2)
C28 C1 Cl1 119.66(18)
C1 C2 C3 119.7(2)
C2 C3 C7 121.40(18)
C4 C3 C2 118.68(18)
C4 C3 C7 119.92(17)
O1 C4 C3 121.69(17)
O1 C4 C27 116.95(18)
C3 C4 C27 121.36(19)
O1 C5 C6 118.42(16)
O2 C5 O1 114.44(16)
O2 C5 C6 127.12(18)
C7 C6 C5 120.95(17)
C7 C6 C8 122.23(15)
C8 C6 C5 116.56(16)
O3 C7 C3 117.62(16)
O3 C7 C6 125.37(17)
C6 C7 C3 116.97(16)
C6 C8 C9 121.73(15)
C13 C8 C6 128.86(16)
C13 C8 C9 109.08(15)
O4 C9 N1 107.83(15)
O4 C9 C8 111.76(15)
O4 C9 C21 113.64(15)
N1 C9 C8 99.99(14)
N1 C9 C21 110.86(15)
C21 C9 C8 111.86(15)
N1 C10 C13 110.80(16)
N2 C10 N1 112.65(18)
N2 C10 C13 136.54(18)
N2 C11 C12 103.60(17)
N1 C12 C11 101.03(16)
C8 C13 C10 107.21(16)
C8 C13 C14 132.94(17)
C10 C13 C14 119.75(16)
O5 C14 C13 118.77(18)
O5 C14 C15 120.57(18)
C13 C14 C15 120.31(17)
C16 C15 C14 121.49(18)
C16 C15 C20 118.1(2)
C20 C15 C14 120.13(18)
C15 C16 C17 120.5(2)
C18 C17 C16 120.6(2)
C19 C18 C17 119.5(2)
C18 C19 C20 120.4(2)
C19 C20 C15 121.0(2)
C22 C21 C9 119.42(16)
C26 C21 C9 122.08(18)
C26 C21 C22 118.5(2)
C23 C22 C21 121.12(19)
C24 C23 C22 120.3(2)
C23 C24 C25 119.4(2)
C24 C25 C26 120.6(2)
C21 C26 C25 120.1(2)
C28 C27 C4 119.4(2)
C27 C28 C1 119.5(2)
O6 C29 C30 120.4(3)
O6 C29 C31 121.0(3)
C31 C29 C30 118.6(3)

loop_
_geom_bond_atom_site_label_1
_geom_bond_atom_site_label_2
_geom_bond_distance
Cl1 C1 1.744(2)
O1 C4 1.373(2)
O1 C5 1.389(2)
O2 C5 1.213(2)
O3 C7 1.260(2)
O4 C9 1.399(2)
O5 C14 1.224(2)
N1 C9 1.461(2)
N1 C10 1.322(2)
N1 C12 1.463(3)
N2 C10 1.307(2)
N2 C11 1.471(3)
C1 C2 1.375(3)
C1 C28 1.382(3)
C2 C3 1.397(3)
C3 C4 1.384(3)
C3 C7 1.472(3)
C4 C27 1.388(3)
C5 C6 1.449(2)
C6 C7 1.423(2)
C6 C8 1.446(3)
C8 C9 1.573(2)
C8 C13 1.369(2)
C9 C21 1.525(3)
C10 C13 1.445(3)
C11 C12 1.542(3)
C13 C14 1.484(3)
C14 C15 1.488(3)
C15 C16 1.373(3)
C15 C20 1.387(3)
C16 C17 1.382(3)
C17 C18 1.369(4)
C18 C19 1.358(3)
C19 C20 1.373(3)
C21 C22 1.386(3)
C21 C26 1.381(3)
C22 C23 1.376(3)
C23 C24 1.370(3)
C24 C25 1.376(3)
C25 C26 1.389(3)
C27 C28 1.381(3)
O6 C29 1.207(3)
C29 C30 1.478(4)
C29 C31 1.475(4)

loop_
_geom_torsion_atom_site_label_1
_geom_torsion_atom_site_label_2
_geom_torsion_atom_site_label_3
_geom_torsion_atom_site_label_4
_geom_torsion
Cl1 C1 C2 C3 179.97(16)
Cl1 C1 C28 C27 179.98(17)
O1 C4 C27 C28 -179.43(19)
O1 C5 C6 C7 -0.5(3)
O1 C5 C6 C8 173.76(16)
O2 C5 C6 C7 -178.77(19)
O2 C5 C6 C8 -4.5(3)
O4 C9 C21 C22 -179.43(16)
O4 C9 C21 C26 -0.1(2)
O5 C14 C15 C16 -145.6(2)
O5 C14 C15 C20 27.9(3)
N1 C9 C21 C22 -57.8(2)
N1 C9 C21 C26 121.50(19)
N1 C10 C13 C8 -6.5(2)
N1 C10 C13 C14 170.19(18)
N2 C10 C13 C8 172.3(2)
N2 C10 C13 C14 -11.0(4)
N2 C11 C12 N1 -11.9(2)
C1 C2 C3 C4 0.2(3)
C1 C2 C3 C7 179.59(19)
C2 C1 C28 C27 -0.1(4)
C2 C3 C4 O1 179.39(17)
C2 C3 C4 C27 -0.5(3)
C2 C3 C7 O3 -0.5(3)
C2 C3 C7 C6 -178.50(18)
C3 C4 C27 C28 0.4(3)
C4 O1 C5 O2 179.92(17)
C4 O1 C5 C6 1.5(3)
C4 C3 C7 O3 178.87(18)
C4 C3 C7 C6 0.9(3)
C4 C27 C28 C1 -0.1(3)
C5 O1 C4 C3 -1.2(3)
C5 O1 C4 C27 178.65(17)
C5 C6 C7 O3 -178.42(18)
C5 C6 C7 C3 -0.6(3)
C5 C6 C8 C9 -142.40(17)
C5 C6 C8 C13 30.2(3)
C6 C8 C9 O4 -73.9(2)
C6 C8 C9 N1 172.24(16)
C6 C8 C9 C21 54.8(2)
C6 C8 C13 C10 -168.59(18)
C6 C8 C13 C14 15.3(3)
C7 C3 C4 O1 0.0(3)
C7 C3 C4 C27 -179.86(19)
C7 C6 C8 C9 31.8(3)
C7 C6 C8 C13 -155.58(19)
C8 C6 C7 O3 7.6(3)
C8 C6 C7 C3 -174.55(16)
C8 C9 C21 C22 52.9(2)
C8 C9 C21 C26 -127.83(18)
C8 C13 C14 O5 -147.6(2)
C8 C13 C14 C15 39.2(3)
C9 N1 C10 N2 -173.53(17)
C9 N1 C10 C13 5.6(2)
C9 N1 C12 C11 176.7(2)
C9 C8 C13 C10 4.8(2)
C9 C8 C13 C14 -171.3(2)
C9 C21 C22 C23 178.27(19)
C9 C21 C26 C25 -179.05(18)
C10 N1 C9 O4 -119.30(18)
C10 N1 C9 C8 -2.4(2)
C10 N1 C9 C21 115.72(18)
C10 N1 C12 C11 10.0(3)
C10 N2 C11 C12 11.0(3)
C10 C13 C14 O5 36.7(3)
C10 C13 C14 C15 -136.50(19)
C11 N2 C10 N1 -5.1(3)
C11 N2 C10 C13 176.1(2)
C12 N1 C9 O4 74.0(3)
C12 N1 C9 C8 -169.1(2)
C12 N1 C9 C21 -51.0(3)
C12 N1 C10 N2 -3.6(3)
C12 N1 C10 C13 175.49(18)
C13 C8 C9 O4 112.22(17)
C13 C8 C9 N1 -1.68(19)
C13 C8 C9 C21 -119.08(17)
C13 C14 C15 C16 27.5(3)
C13 C14 C15 C20 -159.02(19)
C14 C15 C16 C17 173.5(2)
C14 C15 C20 C19 -175.9(2)
C15 C16 C17 C18 1.7(4)
C16 C15 C20 C19 -2.2(3)
C16 C17 C18 C19 -0.9(5)
C17 C18 C19 C20 -1.4(4)
C18 C19 C20 C15 3.0(4)
C20 C15 C16 C17 -0.1(4)
C21 C22 C23 C24 0.8(3)
C22 C21 C26 C25 0.3(3)
C22 C23 C24 C25 0.2(4)
C23 C24 C25 C26 -1.0(4)
C24 C25 C26 C21 0.8(3)
C26 C21 C22 C23 -1.1(3)
C28 C1 C2 C3 0.1(3)
